data_4088800
loop_
_publ_author_name
'Maya, Rosa A.'
'Maity, Ayan'
'Teets, Thomas S.'

_publ_section_title
;
 Fluorination of Cyclometalated Iridium \b-Ketoiminate and \b-Diketiminate
 Complexes: Extreme Redox Tuning and Ligand-Centered Excited States
;
_journal_issue 17
_journal_name_full Organometallics
_journal_page_first 2890
_journal_paper_doi 10.1021/acs.organomet.6b00453
_journal_volume 35
_journal_year 2016
_chemical_formula_sum 'C37 H22 F6 Ir N3 O S2'
_chemical_formula_weight 894.89
_space_group_crystal_system monoclinic
_space_group_IT_number 14
_space_group_name_Hall '-P 2ybc'
_space_group_name_H-M_alt 'P 1 21/c 1'
_atom_sites_solution_hydrogens geom
_audit_creation_method SHELXL-2014/7
_cell_angle_alpha 90
_cell_angle_beta 100.234(4)
_cell_angle_gamma 90
_cell_formula_units_Z 4
_cell_length_a 11.081(4)
_cell_length_b 17.110(5)
_cell_length_c 17.776(6)
_cell_measurement_reflns_used 9934
_cell_measurement_temperature 123(2)
_cell_measurement_theta_max 29.42
_cell_measurement_theta_min 2.21
_cell_volume 3316.6(19)
_computing_cell_refinement 'Bruker SAINT'
_computing_data_collection 'Bruker APEX2'
_computing_data_reduction 'Bruker SAINT'
_computing_molecular_graphics 'Bruker SHELXTL'
_computing_publication_material 'Bruker SHELXTL'
_computing_structure_refinement 'SHELXL-2014/7 (Sheldrick, 2014)'
_computing_structure_solution 'SHELXS-97 (Sheldrick 2008)'
_diffrn_ambient_temperature 123(2)
_diffrn_measured_fraction_theta_full 0.999
_diffrn_measured_fraction_theta_max 0.998
_diffrn_measurement_device_type 'Bruker APEX-II CCD'
_diffrn_measurement_method '\f and \w scans'
_diffrn_radiation_type MoK\a
_diffrn_radiation_wavelength 0.71073
_diffrn_reflns_av_R_equivalents 0.0196
_diffrn_reflns_av_unetI/netI 0.0214
_diffrn_reflns_Laue_measured_fraction_full 0.999
_diffrn_reflns_Laue_measured_fraction_max 0.998
_diffrn_reflns_limit_h_max 14
_diffrn_reflns_limit_h_min -11
_diffrn_reflns_limit_k_max 22
_diffrn_reflns_limit_k_min -22
_diffrn_reflns_limit_l_max 23
_diffrn_reflns_limit_l_min -19
_diffrn_reflns_number 20822
_diffrn_reflns_point_group_measured_fraction_full 0.999
_diffrn_reflns_point_group_measured_fraction_max 0.998
_diffrn_reflns_theta_full 25.242
_diffrn_reflns_theta_max 27.874
_diffrn_reflns_theta_min 2.215
_exptl_absorpt_coefficient_mu 4.222
_exptl_absorpt_correction_T_max 0.7459
_exptl_absorpt_correction_T_min 0.5304
_exptl_absorpt_correction_type multi-scan
_exptl_absorpt_process_details sadabs
_exptl_crystal_colour purple
_exptl_crystal_density_diffrn 1.792
_exptl_crystal_description block
_exptl_crystal_F_000 1744
_exptl_crystal_size_max 0.450
_exptl_crystal_size_mid 0.360
_exptl_crystal_size_min 0.260
_refine_diff_density_max 0.874
_refine_diff_density_min -1.419
_refine_diff_density_rms 0.094
_refine_ls_extinction_method none
_refine_ls_goodness_of_fit_ref 1.065
_refine_ls_hydrogen_treatment constr
_refine_ls_matrix_type full
_refine_ls_number_parameters 451
_refine_ls_number_reflns 7907
_refine_ls_number_restraints 0
_refine_ls_restrained_S_all 1.065
_refine_ls_R_factor_all 0.0193
_refine_ls_R_factor_gt 0.0177
_refine_ls_shift/su_max 0.002
_refine_ls_shift/su_mean 0.000
_refine_ls_structure_factor_coef Fsqd
_refine_ls_weighting_details 'w=1/[\s^2^(Fo^2^)+(0.0199P)^2^+2.1737P] where P=(Fo^2^+2Fc^2^)/3'
_refine_ls_weighting_scheme calc
_refine_ls_wR_factor_gt 0.0428
_refine_ls_wR_factor_ref 0.0435
_reflns_Friedel_coverage 0.000
_reflns_number_gt 7476
_reflns_number_total 7907
_reflns_threshold_expression 'I > 2\s(I)'
_cod_data_source_file om6b00453_si_002.cif
_cod_data_source_block 14
_cod_original_cell_volume 3316.6(18)
_cod_original_sg_symbol_H-M 'P 21/c'
_cod_database_code 4088800
_shelx_shelxl_version_number 2014/7
_shelx_space_group_comment
; 
The symmetry employed for this shelxl refinement is uniquely defined 
by the following loop, which should always be used as a source of 
symmetry information in preference to the above space-group names. 
They are only intended as comments. 
;
_shelx_estimated_absorpt_t_min 0.252
_shelx_estimated_absorpt_t_max 0.407

loop_
_space_group_symop_operation_xyz
'x, y, z'
'-x, y+1/2, -z+1/2'
'-x, -y, -z'
'x, -y-1/2, z-1/2'

loop_
_atom_site_label
_atom_site_type_symbol
_atom_site_fract_x
_atom_site_fract_y
_atom_site_fract_z
_atom_site_U_iso_or_equiv
_atom_site_adp_type
_atom_site_occupancy
_atom_site_site_symmetry_order
_atom_site_calc_flag
_atom_site_refinement_flags_posn
_atom_site_refinement_flags_adp
O1 O 0.89578(13) -0.02151(8) 0.31673(8) 0.0162(3) Uani 1 1 d . .
Ir1 Ir 0.74389(2) 0.01557(2) 0.23100(2) 0.01134(3) Uani 1 1 d . .
S1 S 1.05456(5) 0.05752(3) 0.10410(3) 0.02687(12) Uani 1 1 d . .
S2 S 0.37570(5) -0.08658(3) 0.24683(3) 0.02314(11) Uani 1 1 d . .
F1 F 0.71018(18) 0.25514(9) 0.38276(9) 0.0526(5) Uani 1 1 d . .
F2 F 0.87027(13) 0.22646(9) 0.46355(9) 0.0378(4) Uani 1 1 d . .
F3 F 0.70081(14) 0.17148(10) 0.47146(8) 0.0407(4) Uani 1 1 d . .
F4 F 1.07525(14) -0.07151(10) 0.43238(9) 0.0446(4) Uani 1 1 d . .
F5 F 1.14779(14) -0.01540(11) 0.34219(10) 0.0465(4) Uani 1 1 d . .
F6 F 1.14750(13) 0.04500(11) 0.44802(10) 0.0489(4) Uani 1 1 d . .
N1 N 0.87979(15) 0.06794(10) 0.18214(9) 0.0160(3) Uani 1 1 d . .
N2 N 0.60232(14) -0.04435(9) 0.26526(9) 0.0135(3) Uani 1 1 d . .
N3 N 0.71427(15) 0.10729(9) 0.31145(9) 0.0155(3) Uani 1 1 d . .
C1 C 0.79792(18) 0.12980(12) 0.36883(11) 0.0179(4) Uani 1 1 d . .
C2 C 0.7690(2) 0.19613(13) 0.42140(13) 0.0255(5) Uani 1 1 d . .
C3 C 0.91859(19) 0.09864(13) 0.38782(12) 0.0209(4) Uani 1 1 d . .
H3 H 0.9788 0.1292 0.4195 0.025 Uiso 1 1 calc R U
C4 C 0.95395(18) 0.02750(12) 0.36353(11) 0.0173(4) Uani 1 1 d . .
C5 C 1.0820(2) -0.00332(15) 0.39722(14) 0.0275(5) Uani 1 1 d . .
C10 C 0.93637(18) 0.01801(11) 0.14305(12) 0.0175(4) Uani 1 1 d . .
C11 C 0.92768(18) 0.14333(12) 0.18122(11) 0.0185(4) Uani 1 1 d . .
C12 C 0.8874(2) 0.21047(13) 0.21411(12) 0.0251(4) Uani 1 1 d . .
H12 H 0.8192 0.2085 0.2398 0.030 Uiso 1 1 calc R U
C13 C 0.9492(2) 0.27987(13) 0.20833(13) 0.0308(5) Uani 1 1 d . .
H13 H 0.9237 0.3258 0.2311 0.037 Uiso 1 1 calc R U
C14 C 1.0486(2) 0.28382(14) 0.16953(14) 0.0326(5) Uani 1 1 d . .
H14 H 1.0898 0.3322 0.1670 0.039 Uiso 1 1 calc R U
C15 C 1.0873(2) 0.21901(14) 0.13514(13) 0.0288(5) Uani 1 1 d . .
H15 H 1.1537 0.2220 0.1080 0.035 Uiso 1 1 calc R U
C16 C 1.02626(19) 0.14836(13) 0.14124(12) 0.0217(4) Uani 1 1 d . .
C21 C 0.78626(17) -0.07405(11) 0.16708(10) 0.0133(3) Uani 1 1 d . .
C22 C 0.73158(18) -0.14771(11) 0.15578(11) 0.0173(4) Uani 1 1 d . .
H22 H 0.6611 -0.1591 0.1774 0.021 Uiso 1 1 calc R U
C23 C 0.7791(2) -0.20462(12) 0.11315(12) 0.0213(4) Uani 1 1 d . .
H23 H 0.7394 -0.2539 0.1054 0.026 Uiso 1 1 calc R U
C24 C 0.8834(2) -0.19073(13) 0.08162(12) 0.0234(4) Uani 1 1 d . .
H24 H 0.9151 -0.2305 0.0533 0.028 Uiso 1 1 calc R U
C25 C 0.94015(19) -0.11891(13) 0.09179(12) 0.0228(4) Uani 1 1 d . .
H25 H 1.0117 -0.1087 0.0709 0.027 Uiso 1 1 calc R U
C26 C 0.89107(17) -0.06125(11) 0.13325(11) 0.0165(4) Uani 1 1 d . .
C30 C 0.49616(17) -0.03762(12) 0.21793(11) 0.0162(4) Uani 1 1 d . .
C31 C 0.59335(18) -0.08955(11) 0.32913(11) 0.0158(4) Uani 1 1 d . .
C32 C 0.68705(18) -0.10696(12) 0.39025(11) 0.0179(4) Uani 1 1 d . .
H32 H 0.7679 -0.0879 0.3914 0.021 Uiso 1 1 calc R U
C33 C 0.6596(2) -0.15261(13) 0.44926(12) 0.0244(4) Uani 1 1 d . .
H33 H 0.7228 -0.1655 0.4909 0.029 Uiso 1 1 calc R U
C34 C 0.5400(2) -0.18024(14) 0.44885(13) 0.0290(5) Uani 1 1 d . .
H34 H 0.5236 -0.2112 0.4902 0.035 Uiso 1 1 calc R U
C35 C 0.4459(2) -0.16292(13) 0.38903(13) 0.0271(5) Uani 1 1 d . .
H35 H 0.3650 -0.1814 0.3887 0.032 Uiso 1 1 calc R U
C36 C 0.47354(19) -0.11730(12) 0.32895(12) 0.0196(4) Uani 1 1 d . .
C41 C 0.60672(18) 0.04459(12) 0.14607(11) 0.0161(4) Uani 1 1 d . .
C42 C 0.6098(2) 0.09327(12) 0.08314(12) 0.0216(4) Uani 1 1 d . .
H42 H 0.6848 0.1172 0.0769 0.026 Uiso 1 1 calc R U
C43 C 0.5036(2) 0.10700(13) 0.02935(12) 0.0272(5) Uani 1 1 d . .
H43 H 0.5078 0.1404 -0.0128 0.033 Uiso 1 1 calc R U
C44 C 0.3924(2) 0.07317(14) 0.03597(13) 0.0300(5) Uani 1 1 d . .
H44 H 0.3211 0.0838 -0.0009 0.036 Uiso 1 1 calc R U
C45 C 0.3859(2) 0.02383(13) 0.09661(13) 0.0248(5) Uani 1 1 d . .
H45 H 0.3105 -0.0003 0.1016 0.030 Uiso 1 1 calc R U
C46 C 0.49195(19) 0.00998(12) 0.15056(12) 0.0185(4) Uani 1 1 d . .
C51 C 0.58809(18) 0.13099(11) 0.30426(11) 0.0174(4) Uani 1 1 d . .
C52 C 0.5362(2) 0.17959(12) 0.24469(12) 0.0234(4) Uani 1 1 d . .
H52 H 0.5862 0.2026 0.2125 0.028 Uiso 1 1 calc R U
C53 C 0.4115(2) 0.19435(13) 0.23232(13) 0.0285(5) Uani 1 1 d . .
H53 H 0.3762 0.2283 0.1920 0.034 Uiso 1 1 calc R U
C54 C 0.3379(2) 0.16011(15) 0.27816(14) 0.0309(5) Uani 1 1 d . .
H54 H 0.2520 0.1693 0.2684 0.037 Uiso 1 1 calc R U
C55 C 0.3896(2) 0.11218(14) 0.33857(13) 0.0267(5) Uani 1 1 d . .
H55 H 0.3390 0.0894 0.3705 0.032 Uiso 1 1 calc R U
C56 C 0.51507(19) 0.09746(12) 0.35240(12) 0.0198(4) Uani 1 1 d . .
H56 H 0.5507 0.0651 0.3939 0.024 Uiso 1 1 calc R U

loop_
_atom_site_aniso_label
_atom_site_aniso_U_11
_atom_site_aniso_U_22
_atom_site_aniso_U_33
_atom_site_aniso_U_23
_atom_site_aniso_U_13
_atom_site_aniso_U_12
O1 0.0147(6) 0.0155(7) 0.0175(7) 0.0019(5) 0.0002(5) -0.0011(5)
Ir1 0.01244(4) 0.01034(4) 0.01142(4) 0.00037(2) 0.00261(3) -0.00015(2)
S1 0.0196(2) 0.0281(3) 0.0364(3) 0.0032(2) 0.0144(2) -0.0033(2)
S2 0.0142(2) 0.0301(3) 0.0256(3) -0.0052(2) 0.00488(19) -0.0059(2)
F1 0.0831(13) 0.0241(8) 0.0430(9) -0.0131(7) -0.0093(8) 0.0193(8)
F2 0.0317(7) 0.0390(8) 0.0430(8) -0.0272(7) 0.0079(6) -0.0114(6)
F3 0.0379(8) 0.0546(10) 0.0352(8) -0.0225(7) 0.0217(7) -0.0131(7)
F4 0.0377(8) 0.0428(9) 0.0453(9) 0.0101(7) -0.0145(7) 0.0072(7)
F5 0.0191(7) 0.0722(12) 0.0497(10) -0.0168(8) 0.0103(7) 0.0024(7)
F6 0.0237(7) 0.0554(10) 0.0589(11) -0.0284(9) -0.0162(7) 0.0004(7)
N1 0.0172(8) 0.0146(8) 0.0167(8) 0.0016(6) 0.0039(6) -0.0020(6)
N2 0.0136(7) 0.0126(7) 0.0145(7) -0.0020(6) 0.0032(6) -0.0007(6)
N3 0.0196(8) 0.0127(8) 0.0152(8) -0.0008(6) 0.0057(6) -0.0003(6)
C1 0.0218(10) 0.0155(9) 0.0175(9) -0.0019(7) 0.0066(7) -0.0032(8)
C2 0.0269(11) 0.0252(11) 0.0245(11) -0.0083(9) 0.0051(9) -0.0023(9)
C3 0.0185(9) 0.0231(10) 0.0208(10) -0.0050(8) 0.0024(8) -0.0064(8)
C4 0.0131(9) 0.0237(10) 0.0146(9) 0.0010(7) 0.0011(7) -0.0036(7)
C5 0.0167(10) 0.0340(12) 0.0293(12) -0.0078(10) -0.0026(9) -0.0017(9)
C10 0.0147(9) 0.0201(10) 0.0182(9) 0.0025(7) 0.0047(7) 0.0003(7)
C11 0.0207(9) 0.0176(10) 0.0163(9) 0.0044(7) 0.0007(7) -0.0051(8)
C12 0.0347(12) 0.0180(10) 0.0235(10) 0.0017(8) 0.0079(9) -0.0064(9)
C13 0.0465(14) 0.0168(10) 0.0276(11) 0.0013(9) 0.0029(10) -0.0102(10)
C14 0.0365(13) 0.0256(12) 0.0325(12) 0.0091(10) -0.0027(10) -0.0162(10)
C15 0.0222(10) 0.0325(12) 0.0299(12) 0.0104(10) 0.0001(9) -0.0107(9)
C16 0.0190(10) 0.0231(11) 0.0219(10) 0.0051(8) 0.0007(8) -0.0052(8)
C21 0.0137(8) 0.0134(8) 0.0127(8) 0.0000(7) 0.0022(7) 0.0028(7)
C22 0.0201(9) 0.0161(9) 0.0157(9) 0.0009(7) 0.0035(7) -0.0004(7)
C23 0.0305(11) 0.0137(9) 0.0198(10) -0.0016(8) 0.0044(8) 0.0005(8)
C24 0.0291(11) 0.0197(10) 0.0223(10) -0.0032(8) 0.0071(8) 0.0074(9)
C25 0.0208(10) 0.0255(11) 0.0242(10) 0.0011(8) 0.0101(8) 0.0057(8)
C26 0.0158(9) 0.0168(9) 0.0174(9) 0.0008(7) 0.0042(7) 0.0020(7)
C30 0.0135(8) 0.0163(9) 0.0190(9) -0.0043(7) 0.0033(7) 0.0001(7)
C31 0.0205(9) 0.0131(9) 0.0155(9) -0.0023(7) 0.0081(7) -0.0035(7)
C32 0.0206(9) 0.0166(9) 0.0171(9) -0.0004(7) 0.0053(7) -0.0020(8)
C33 0.0355(12) 0.0200(10) 0.0180(10) 0.0019(8) 0.0058(9) -0.0038(9)
C34 0.0426(13) 0.0252(11) 0.0227(11) 0.0017(9) 0.0152(10) -0.0107(10)
C35 0.0298(11) 0.0276(11) 0.0272(11) -0.0039(9) 0.0145(9) -0.0123(9)
C36 0.0196(9) 0.0203(10) 0.0201(10) -0.0054(8) 0.0071(8) -0.0052(8)
C41 0.0197(9) 0.0142(9) 0.0142(8) -0.0023(7) 0.0023(7) 0.0056(7)
C42 0.0274(11) 0.0183(10) 0.0192(10) 0.0003(8) 0.0041(8) 0.0048(8)
C43 0.0413(13) 0.0220(11) 0.0164(10) 0.0024(8) 0.0000(9) 0.0109(10)
C44 0.0327(12) 0.0305(12) 0.0223(11) -0.0021(9) -0.0074(9) 0.0144(10)
C45 0.0199(10) 0.0280(12) 0.0244(11) -0.0056(9) -0.0017(9) 0.0063(8)
C46 0.0176(10) 0.0197(10) 0.0173(9) -0.0037(7) 0.0004(8) 0.0048(8)
C51 0.0209(9) 0.0128(9) 0.0191(9) -0.0044(7) 0.0053(7) 0.0026(7)
C52 0.0307(11) 0.0179(10) 0.0219(10) -0.0004(8) 0.0057(9) 0.0066(8)
C53 0.0324(12) 0.0236(11) 0.0270(11) -0.0041(9) -0.0016(9) 0.0119(9)
C54 0.0228(11) 0.0342(13) 0.0340(12) -0.0128(10) 0.0004(9) 0.0101(10)
C55 0.0229(10) 0.0273(11) 0.0319(12) -0.0097(9) 0.0104(9) -0.0018(9)
C56 0.0222(10) 0.0175(9) 0.0204(10) -0.0028(8) 0.0061(8) 0.0004(8)

loop_
_atom_type_symbol
_atom_type_description
_atom_type_scat_dispersion_real
_atom_type_scat_dispersion_imag
_atom_type_scat_source
C C 0.0033 0.0016 'International Tables Vol C Tables 4.2.6.8 and 6.1.1.4'
H H 0.0000 0.0000 'International Tables Vol C Tables 4.2.6.8 and 6.1.1.4'
N N 0.0061 0.0033 'International Tables Vol C Tables 4.2.6.8 and 6.1.1.4'
O O 0.0106 0.0060 'International Tables Vol C Tables 4.2.6.8 and 6.1.1.4'
F F 0.0171 0.0103 'International Tables Vol C Tables 4.2.6.8 and 6.1.1.4'
S S 0.1246 0.1234 'International Tables Vol C Tables 4.2.6.8 and 6.1.1.4'
Ir Ir -1.4442 7.9887 'International Tables Vol C Tables 4.2.6.8 and 6.1.1.4'

loop_
_geom_angle_atom_site_label_1
_geom_angle_atom_site_label_2
_geom_angle_atom_site_label_3
_geom_angle
C4 O1 Ir1 120.62(13)
C41 Ir1 C21 89.15(8)
C41 Ir1 N2 80.22(8)
C21 Ir1 N2 93.10(7)
C41 Ir1 N1 95.02(8)
C21 Ir1 N1 80.38(7)
N2 Ir1 N1 172.04(6)
C41 Ir1 O1 175.87(6)
C21 Ir1 O1 86.77(7)
N2 Ir1 O1 100.66(6)
N1 Ir1 O1 83.64(6)
C41 Ir1 N3 97.64(7)
C21 Ir1 N3 173.16(7)
N2 Ir1 N3 87.30(6)
N1 Ir1 N3 99.71(6)
O1 Ir1 N3 86.44(6)
C10 S1 C16 89.82(10)
C30 S2 C36 89.81(10)
C10 N1 C11 111.90(16)
C10 N1 Ir1 112.80(13)
C11 N1 Ir1 135.30(14)
C30 N2 C31 112.49(16)
C30 N2 Ir1 114.03(13)
C31 N2 Ir1 133.47(13)
C1 N3 C51 121.92(16)
C1 N3 Ir1 123.58(14)
C51 N3 Ir1 113.60(12)
N3 C1 C3 125.47(18)
N3 C1 C2 119.69(18)
C3 C1 C2 114.83(18)
F1 C2 F3 107.5(2)
F1 C2 F2 106.33(19)
F3 C2 F2 105.49(18)
F1 C2 C1 112.53(18)
F3 C2 C1 112.04(18)
F2 C2 C1 112.45(18)
C4 C3 C1 124.51(19)
O1 C4 C3 130.58(19)
O1 C4 C5 110.79(18)
C3 C4 C5 118.61(19)
F4 C5 F5 107.0(2)
F4 C5 F6 107.1(2)
F5 C5 F6 106.8(2)
F4 C5 C4 111.07(19)
F5 C5 C4 110.8(2)
F6 C5 C4 113.9(2)
N1 C10 C26 118.74(17)
N1 C10 S1 114.90(15)
C26 C10 S1 126.27(15)
N1 C11 C12 127.16(18)
N1 C11 C16 113.14(18)
C12 C11 C16 119.69(19)
C13 C12 C11 118.3(2)
C12 C13 C14 121.4(2)
C15 C14 C13 121.1(2)
C14 C15 C16 118.0(2)
C15 C16 C11 121.4(2)
C15 C16 S1 128.36(18)
C11 C16 S1 110.21(15)
C22 C21 C26 116.47(17)
C22 C21 Ir1 129.01(14)
C26 C21 Ir1 114.38(14)
C23 C22 C21 120.82(18)
C24 C23 C22 121.39(19)
C25 C24 C23 119.48(19)
C24 C25 C26 119.15(19)
C25 C26 C21 122.66(19)
C25 C26 C10 124.48(18)
C21 C26 C10 112.78(17)
N2 C30 C46 118.08(18)
N2 C30 S2 114.49(15)
C46 C30 S2 127.40(15)
N2 C31 C32 127.07(17)
N2 C31 C36 112.90(18)
C32 C31 C36 120.02(18)
C33 C32 C31 118.50(19)
C32 C33 C34 121.3(2)
C35 C34 C33 120.9(2)
C34 C35 C36 118.0(2)
C35 C36 C31 121.3(2)
C35 C36 S2 128.39(17)
C31 C36 S2 110.30(15)
C42 C41 C46 116.30(18)
C42 C41 Ir1 128.74(16)
C46 C41 Ir1 114.95(14)
C43 C42 C41 120.6(2)
C44 C43 C42 121.7(2)
C45 C44 C43 119.5(2)
C44 C45 C46 119.0(2)
C45 C46 C41 122.9(2)
C45 C46 C30 124.3(2)
C41 C46 C30 112.68(18)
C52 C51 C56 120.36(19)
C52 C51 N3 120.04(18)
C56 C51 N3 119.19(18)
C53 C52 C51 119.8(2)
C54 C53 C52 120.4(2)
C53 C54 C55 120.0(2)
C54 C55 C56 120.3(2)
C55 C56 C51 119.0(2)

loop_
_geom_bond_atom_site_label_1
_geom_bond_atom_site_label_2
_geom_bond_distance
O1 C4 1.273(2)
O1 Ir1 2.1555(15)
Ir1 C41 2.005(2)
Ir1 C21 2.0131(19)
Ir1 N2 2.0549(16)
Ir1 N1 2.0711(16)
Ir1 N3 2.1868(16)
S1 C10 1.725(2)
S1 C16 1.739(2)
S2 C30 1.729(2)
S2 C36 1.738(2)
F1 C2 1.326(3)
F2 C2 1.338(3)
F3 C2 1.334(3)
F4 C5 1.332(3)
F5 C5 1.336(3)
F6 C5 1.339(3)
N1 C10 1.327(3)
N1 C11 1.396(3)
N2 C30 1.324(2)
N2 C31 1.392(2)
N3 C1 1.308(3)
N3 C51 1.439(3)
C1 C3 1.423(3)
C1 C2 1.539(3)
C3 C4 1.372(3)
C4 C5 1.532(3)
C10 C26 1.446(3)
C11 C12 1.398(3)
C11 C16 1.408(3)
C12 C13 1.384(3)
C13 C14 1.401(4)
C14 C15 1.371(4)
C15 C16 1.399(3)
C21 C22 1.397(3)
C21 C26 1.417(3)
C22 C23 1.393(3)
C23 C24 1.391(3)
C24 C25 1.378(3)
C25 C26 1.398(3)
C30 C46 1.442(3)
C31 C32 1.395(3)
C31 C36 1.409(3)
C32 C33 1.384(3)
C33 C34 1.406(3)
C34 C35 1.383(3)
C35 C36 1.400(3)
C41 C42 1.400(3)
C41 C46 1.418(3)
C42 C43 1.398(3)
C43 C44 1.386(4)
C44 C45 1.381(3)
C45 C46 1.399(3)
C51 C52 1.388(3)
C51 C56 1.401(3)
C52 C53 1.383(3)
C53 C54 1.382(4)
C54 C55 1.391(3)
C55 C56 1.391(3)
